data_7006512
loop_
_publ_author_name
'Garc\'ia-Rodr\'iguez, Ra\'ul'
'Miguel, Daniel'

_publ_section_title
;
 Molybdenum carbonyl complexes with pyridylimino acidato ligands.
;
_journal_issue 9
_journal_name_full 'Dalton transactions (Cambridge, England : 2003)'
_journal_page_first 1218
_journal_page_last 1225
_journal_paper_doi 10.1039/b511637f
_journal_year 2006
_chemical_formula_sum 'C14 H12 Mo N2 O6'
_chemical_formula_weight 400.20
_chemical_name_systematic
;
?
;
_space_group_IT_number 14
_symmetry_cell_setting monoclinic
_symmetry_space_group_name_Hall '-P 2ybc'
_symmetry_space_group_name_H-M 'P 1 21/c 1'
_atom_sites_solution_hydrogens geom
_atom_sites_solution_primary direct
_atom_sites_solution_secondary difmap
_audit_creation_method SHELXL-97
_cell_angle_alpha 90.00
_cell_angle_beta 91.026(10)
_cell_angle_gamma 90.00
_cell_formula_units_Z 4
_cell_length_a 7.311(5)
_cell_length_b 16.795(10)
_cell_length_c 12.823(8)
_cell_measurement_temperature 296(2)
_cell_volume 1574.3(17)
_computing_cell_refinement 'Bruker SMART'
_computing_data_collection 'Bruker SMART'
_computing_data_reduction 'Bruker SHELXTL'
_computing_molecular_graphics 'Bruker SHELXTL'
_computing_publication_material 'Bruker SHELXTL'
_computing_structure_refinement 'SHELXL-97 (Sheldrick, 1997)'
_computing_structure_solution 'SHELXS-97 (Sheldrick, 1990)'
_diffrn_ambient_temperature 296(2)
_diffrn_measured_fraction_theta_full 0.992
_diffrn_measured_fraction_theta_max 0.992
_diffrn_measurement_device_type 'CCD area detector'
_diffrn_measurement_method 'phi and omega scans'
_diffrn_radiation_monochromator graphite
_diffrn_radiation_source 'fine-focus sealed tube'
_diffrn_radiation_type MoK\a
_diffrn_radiation_wavelength 0.71073
_diffrn_reflns_av_R_equivalents 0.0378
_diffrn_reflns_av_sigmaI/netI 0.0406
_diffrn_reflns_limit_h_max 7
_diffrn_reflns_limit_h_min -8
_diffrn_reflns_limit_k_max 18
_diffrn_reflns_limit_k_min -16
_diffrn_reflns_limit_l_max 14
_diffrn_reflns_limit_l_min -14
_diffrn_reflns_number 7056
_diffrn_reflns_theta_full 23.33
_diffrn_reflns_theta_max 23.33
_diffrn_reflns_theta_min 2.00
_exptl_absorpt_coefficient_mu 0.865
_exptl_absorpt_correction_T_max 1.000000
_exptl_absorpt_correction_T_min 0.795011
_exptl_absorpt_correction_type SADABS
_exptl_crystal_colour DARK_RED
_exptl_crystal_density_diffrn 1.689
_exptl_crystal_density_method 'not measured'
_exptl_crystal_description BLOCK
_exptl_crystal_F_000 800
_exptl_crystal_size_max 0.19
_exptl_crystal_size_mid 0.11
_exptl_crystal_size_min 0.09
_refine_diff_density_max 0.415
_refine_diff_density_min -0.339
_refine_diff_density_rms 0.059
_refine_ls_extinction_method none
_refine_ls_goodness_of_fit_ref 1.048
_refine_ls_hydrogen_treatment mixed
_refine_ls_matrix_type full
_refine_ls_number_parameters 209
_refine_ls_number_reflns 2259
_refine_ls_number_restraints 0
_refine_ls_restrained_S_all 1.048
_refine_ls_R_factor_all 0.0419
_refine_ls_R_factor_gt 0.0271
_refine_ls_shift/su_max 0.001
_refine_ls_shift/su_mean 0.000
_refine_ls_structure_factor_coef Fsqd
_refine_ls_weighting_details 'calc w=1/[\s^2^(Fo^2^)+(0.0170P)^2^+0.0000P] where P=(Fo^2^+2Fc^2^)/3'
_refine_ls_weighting_scheme calc
_refine_ls_wR_factor_gt 0.0492
_refine_ls_wR_factor_ref 0.0522
_reflns_number_gt 1752
_reflns_number_total 2259
_reflns_threshold_expression >2sigma(I)
_cod_data_source_file b511637f.txt
_cod_data_source_block Compound_1_(rg36bm)
_cod_depositor_comments
;
The following automatic conversions were performed:
'_symmetry_cell_setting' value 'Monoclinic' changed to 'monoclinic'
according to '/home/saulius/struct/CIF-dictionaries/cif_core.dic'
dictionary named 'cif_core.dic' version 2.4.1 from 2010-06-29.

Automatic conversion script
Id: cif_fix_enum 1527 2010-12-29 10:47:43Z saulius 
;
_cod_original_cell_volume 1574.2(17)
_cod_original_sg_symbol_H-M P2(1)/c
_cod_database_code 7006512

loop_
_symmetry_equiv_pos_as_xyz
'x, y, z'
'-x, y+1/2, -z+1/2'
'-x, -y, -z'
'x, -y-1/2, z-1/2'

loop_
_atom_site_label
_atom_site_type_symbol
_atom_site_fract_x
_atom_site_fract_y
_atom_site_fract_z
_atom_site_U_iso_or_equiv
_atom_site_adp_type
_atom_site_occupancy
_atom_site_symmetry_multiplicity
_atom_site_calc_flag
_atom_site_refinement_flags
_atom_site_disorder_assembly
_atom_site_disorder_group
Mo1 Mo 0.43554(5) 0.693184(16) 0.69719(2) 0.03760(11) Uani 1 1 d . . .
N1 N 0.3181(4) 0.61190(15) 0.57498(19) 0.0357(7) Uani 1 1 d . . .
N2 N 0.4544(4) 0.56867(15) 0.75705(19) 0.0364(7) Uani 1 1 d . . .
C1 C 0.6866(6) 0.69280(19) 0.6335(2) 0.0401(9) Uani 1 1 d . . .
O1 O 0.8296(4) 0.69948(15) 0.6012(2) 0.0632(8) Uani 1 1 d . . .
C2 C 0.3939(5) 0.7929(2) 0.6251(3) 0.0501(10) Uani 1 1 d . . .
O2 O 0.3660(4) 0.85185(16) 0.5813(2) 0.0813(10) Uani 1 1 d . . .
C3 C 0.5519(5) 0.7523(2) 0.8100(3) 0.0509(10) Uani 1 1 d . . .
O3 O 0.6235(4) 0.78824(17) 0.8756(2) 0.0834(10) Uani 1 1 d . . .
C4 C 0.1955(6) 0.7136(2) 0.7687(3) 0.0459(10) Uani 1 1 d . . .
O4 O 0.0689(4) 0.73369(17) 0.8110(2) 0.0722(8) Uani 1 1 d . . .
O5 O 0.8261(4) 0.57299(15) 0.81623(19) 0.0617(8) Uani 1 1 d . . .
O6 O 0.7412(3) 0.58114(14) 0.98147(17) 0.0537(7) Uani 1 1 d . . .
C11 C 0.2501(5) 0.6339(2) 0.4823(3) 0.0474(10) Uani 1 1 d . . .
H11 H 0.2425 0.6879 0.4670 0.057 Uiso 1 1 calc R . .
C12 C 0.1911(5) 0.5805(2) 0.4087(3) 0.0532(11) Uani 1 1 d . . .
H12 H 0.1450 0.5985 0.3449 0.064 Uiso 1 1 calc R . .
C13 C 0.1998(5) 0.5010(2) 0.4288(3) 0.0476(10) Uani 1 1 d . . .
H13 H 0.1620 0.4639 0.3790 0.057 Uiso 1 1 calc R . .
C14 C 0.2657(5) 0.4770(2) 0.5245(2) 0.0415(9) Uani 1 1 d . . .
H14 H 0.2700 0.4232 0.5414 0.050 Uiso 1 1 calc R . .
C15 C 0.3253(4) 0.53305(19) 0.5951(2) 0.0326(8) Uani 1 1 d . . .
C16 C 0.3964(5) 0.51316(19) 0.6973(2) 0.0378(9) Uani 1 1 d . . .
H16 H 0.3999 0.4604 0.7194 0.045 Uiso 1 1 calc R . .
C17 C 0.5155(5) 0.5478(2) 0.8624(2) 0.0457(10) Uani 1 1 d . . .
H17A H 0.4993 0.4911 0.8731 0.055 Uiso 1 1 calc R . .
H17B H 0.4413 0.5757 0.9125 0.055 Uiso 1 1 calc R . .
C18 C 0.7124(6) 0.56902(19) 0.8801(3) 0.0417(9) Uani 1 1 d . . .
C19 C 0.9206(5) 0.6069(2) 1.0149(3) 0.0560(11) Uani 1 1 d . . .
H19A H 0.9427 0.6612 0.9925 0.067 Uiso 1 1 calc R . .
H19B H 1.0138 0.5728 0.9859 0.067 Uiso 1 1 calc R . .
C20 C 0.9235(6) 0.6017(2) 1.1313(3) 0.0654(12) Uani 1 1 d . . .
H20A H 0.8227 0.6314 1.1583 0.098 Uiso 1 1 calc R . .
H20B H 1.0363 0.6234 1.1582 0.098 Uiso 1 1 calc R . .
H20C H 0.9134 0.5470 1.1520 0.098 Uiso 1 1 calc R . .

loop_
_atom_site_aniso_label
_atom_site_aniso_U_11
_atom_site_aniso_U_22
_atom_site_aniso_U_33
_atom_site_aniso_U_23
_atom_site_aniso_U_13
_atom_site_aniso_U_12
Mo1 0.0496(2) 0.03106(17) 0.03198(17) -0.00097(15) -0.00245(13) -0.00344(16)
N1 0.040(2) 0.0373(17) 0.0295(16) 0.0016(13) -0.0002(14) -0.0053(13)
N2 0.043(2) 0.0349(17) 0.0306(16) 0.0027(13) -0.0040(14) -0.0056(14)
C1 0.055(3) 0.0266(19) 0.038(2) -0.0029(16) -0.0066(19) -0.001(2)
O1 0.058(2) 0.0656(19) 0.0663(18) -0.0075(14) 0.0097(15) -0.0066(16)
C2 0.053(3) 0.040(3) 0.058(3) -0.0004(19) 0.008(2) -0.0019(19)
O2 0.084(3) 0.051(2) 0.109(2) 0.0344(18) 0.0153(19) 0.0071(16)
C3 0.054(3) 0.050(2) 0.048(2) -0.012(2) 0.003(2) -0.003(2)
O3 0.087(3) 0.090(2) 0.073(2) -0.0427(17) -0.0129(17) -0.0132(18)
C4 0.056(3) 0.040(2) 0.042(2) 0.0003(16) -0.007(2) -0.0085(19)
O4 0.063(2) 0.079(2) 0.075(2) -0.0122(16) 0.0158(16) -0.0038(17)
O5 0.060(2) 0.090(2) 0.0355(15) -0.0019(14) 0.0022(14) 0.0032(15)
O6 0.0523(19) 0.0792(19) 0.0292(14) -0.0016(12) -0.0047(13) -0.0087(14)
C11 0.060(3) 0.046(2) 0.037(2) 0.0070(17) -0.0066(19) -0.0029(19)
C12 0.069(3) 0.060(3) 0.030(2) 0.000(2) -0.0114(19) -0.002(2)
C13 0.053(3) 0.052(3) 0.038(2) -0.0138(18) -0.0041(19) -0.0033(19)
C14 0.047(3) 0.038(2) 0.040(2) -0.0058(17) 0.0048(18) -0.0033(17)
C15 0.032(2) 0.033(2) 0.0334(19) -0.0036(16) 0.0027(16) -0.0034(16)
C16 0.048(3) 0.0288(19) 0.0370(19) 0.0068(16) 0.0029(18) -0.0035(16)
C17 0.063(3) 0.045(2) 0.029(2) 0.0063(16) -0.0040(18) -0.0040(19)
C18 0.054(3) 0.037(2) 0.034(2) 0.0057(17) -0.007(2) 0.0040(19)
C19 0.051(3) 0.074(3) 0.044(2) 0.0012(19) -0.005(2) -0.008(2)
C20 0.067(3) 0.085(3) 0.043(2) -0.001(2) -0.012(2) -0.009(2)

loop_
_atom_type_symbol
_atom_type_description
_atom_type_scat_dispersion_real
_atom_type_scat_dispersion_imag
_atom_type_scat_source
C C 0.0033 0.0016 'International Tables Vol C Tables 4.2.6.8 and 6.1.1.4'
H H 0.0000 0.0000 'International Tables Vol C Tables 4.2.6.8 and 6.1.1.4'
N N 0.0061 0.0033 'International Tables Vol C Tables 4.2.6.8 and 6.1.1.4'
O O 0.0106 0.0060 'International Tables Vol C Tables 4.2.6.8 and 6.1.1.4'
Mo Mo -1.6832 0.6857 'International Tables Vol C Tables 4.2.6.8 and 6.1.1.4'

loop_
_geom_angle_atom_site_label_1
_geom_angle_atom_site_label_2
_geom_angle_atom_site_label_3
_geom_angle
_geom_angle_site_symmetry_1
_geom_angle_site_symmetry_3
_geom_angle_publ_flag
C2 Mo1 C3 88.67(16) . . ?
C2 Mo1 C1 86.92(15) . . ?
C3 Mo1 C1 85.05(15) . . ?
C2 Mo1 C4 86.52(15) . . ?
C3 Mo1 C4 87.01(15) . . ?
C1 Mo1 C4 169.81(13) . . ?
C2 Mo1 N2 169.79(13) . . ?
C3 Mo1 N2 101.50(13) . . ?
C1 Mo1 N2 94.87(12) . . ?
C4 Mo1 N2 92.97(12) . . ?
C2 Mo1 N1 97.96(14) . . ?
C3 Mo1 N1 173.04(13) . . ?
C1 Mo1 N1 93.14(12) . . ?
C4 Mo1 N1 95.49(12) . . ?
N2 Mo1 N1 71.93(10) . . ?
C11 N1 C15 117.0(3) . . ?
C11 N1 Mo1 126.0(2) . . ?
C15 N1 Mo1 116.9(2) . . ?
C16 N2 C17 118.3(3) . . ?
C16 N2 Mo1 117.4(2) . . ?
C17 N2 Mo1 124.1(2) . . ?
O1 C1 Mo1 173.7(3) . . ?
O2 C2 Mo1 178.7(4) . . ?
O3 C3 Mo1 178.5(4) . . ?
O4 C4 Mo1 172.0(3) . . ?
C18 O6 C19 117.7(3) . . ?
N1 C11 C12 122.8(3) . . ?
C13 C12 C11 120.0(3) . . ?
C12 C13 C14 118.2(3) . . ?
C13 C14 C15 119.5(3) . . ?
N1 C15 C14 122.4(3) . . ?
N1 C15 C16 114.4(3) . . ?
C14 C15 C16 123.1(3) . . ?
N2 C16 C15 119.2(3) . . ?
N2 C17 C18 111.2(3) . . ?
O5 C18 O6 124.7(4) . . ?
O5 C18 C17 126.6(3) . . ?
O6 C18 C17 108.7(3) . . ?
O6 C19 C20 106.0(3) . . ?

loop_
_geom_bond_atom_site_label_1
_geom_bond_atom_site_label_2
_geom_bond_distance
_geom_bond_site_symmetry_2
_geom_bond_publ_flag
Mo1 C2 1.934(4) . ?
Mo1 C3 1.939(4) . ?
Mo1 C1 2.022(4) . ?
Mo1 C4 2.023(5) . ?
Mo1 N2 2.231(3) . ?
Mo1 N1 2.238(3) . ?
N1 C11 1.333(4) . ?
N1 C15 1.350(4) . ?
N2 C16 1.275(4) . ?
N2 C17 1.458(4) . ?
C1 O1 1.137(4) . ?
C2 O2 1.155(4) . ?
C3 O3 1.154(4) . ?
C4 O4 1.133(4) . ?
O5 C18 1.179(4) . ?
O6 C18 1.329(4) . ?
O6 C19 1.439(4) . ?
C11 C12 1.366(4) . ?
C12 C13 1.362(4) . ?
C13 C14 1.370(4) . ?
C14 C15 1.371(4) . ?
C15 C16 1.441(4) . ?
C17 C18 1.496(5) . ?
C19 C20 1.495(4) . ?
